data_7227925
loop_
_publ_author_name
'Demadis, Konstantinos D.'
'Anagnostou, Zafeiria'
'Panera, Aggeliki'
'Mezei, Gellert'
'Kirillova, Marina V.'
'Kirillov, Alexander M.'

_publ_section_title
;
 Three-component 1D and 2D metal phosphonates: structural variability,
 topological analysis and catalytic hydrocarboxylation of alkanes
;
_journal_issue 29
_journal_name_full 'RSC Adv.'
_journal_page_first 17788
_journal_paper_doi 10.1039/C7RA00738H
_journal_volume 7
_journal_year 2017
_chemical_formula_sum 'C12 H18 Mn N2 O8 P2'
_chemical_formula_weight 435.16
_chemical_name_systematic
;
 ?
;
_space_group_crystal_system monoclinic
_space_group_IT_number 15
_space_group_name_Hall '-C 2yc'
_space_group_name_H-M_alt 'C 1 2/c 1'
_symmetry_space_group_name_Hall '-C 2yc'
_symmetry_space_group_name_H-M 'C 1 2/c 1'
_atom_sites_solution_hydrogens mixed
_audit_creation_method SHELXL-2013
_audit_update_record
;
2015-11-05 deposited with the CCDC.
2017-03-16 downloaded from the CCDC.
;
_cell_angle_alpha 90
_cell_angle_beta 107.5780(10)
_cell_angle_gamma 90
_cell_formula_units_Z 4
_cell_length_a 12.3487(3)
_cell_length_b 14.3471(4)
_cell_length_c 10.0005(3)
_cell_measurement_temperature 296(2)
_cell_volume 1689.04(8)
_computing_structure_refinement 'SHELXL-2013 (Sheldrick, 2013)'
_diffrn_ambient_temperature 296(2)
_diffrn_measured_fraction_theta_full 0.999
_diffrn_measured_fraction_theta_max 0.995
_diffrn_radiation_type MoK\a
_diffrn_radiation_wavelength 0.71073
_diffrn_reflns_av_R_equivalents 0.0254
_diffrn_reflns_av_unetI/netI 0.0163
_diffrn_reflns_Laue_measured_fraction_full 0.999
_diffrn_reflns_Laue_measured_fraction_max 0.995
_diffrn_reflns_limit_h_max 17
_diffrn_reflns_limit_h_min -17
_diffrn_reflns_limit_k_max 20
_diffrn_reflns_limit_k_min -19
_diffrn_reflns_limit_l_max 13
_diffrn_reflns_limit_l_min -13
_diffrn_reflns_number 23096
_diffrn_reflns_point_group_measured_fraction_full 0.999
_diffrn_reflns_point_group_measured_fraction_max 0.995
_diffrn_reflns_theta_full 25.242
_diffrn_reflns_theta_max 29.701
_diffrn_reflns_theta_min 2.238
_exptl_absorpt_coefficient_mu 1.016
_exptl_crystal_density_diffrn 1.711
_exptl_crystal_F_000 892
_exptl_crystal_size_max 0.420
_exptl_crystal_size_mid 0.250
_exptl_crystal_size_min 0.050
_refine_diff_density_max 0.291
_refine_diff_density_min -0.352
_refine_diff_density_rms 0.062
_refine_ls_extinction_method none
_refine_ls_goodness_of_fit_ref 1.042
_refine_ls_hydrogen_treatment mixed
_refine_ls_matrix_type full
_refine_ls_number_parameters 123
_refine_ls_number_reflns 2388
_refine_ls_number_restraints 3
_refine_ls_restrained_S_all 1.043
_refine_ls_R_factor_all 0.0321
_refine_ls_R_factor_gt 0.0257
_refine_ls_shift/su_max 0.000
_refine_ls_shift/su_mean 0.000
_refine_ls_structure_factor_coef Fsqd
_refine_ls_weighting_details
;
 w=1/[\s^2^(Fo^2^)+(0.0436P)^2^+0.8375P]
 where P=(Fo^2^+2Fc^2^)/3
;
_refine_ls_weighting_scheme calc
_refine_ls_wR_factor_gt 0.0711
_refine_ls_wR_factor_ref 0.0754
_reflns_Friedel_coverage 0.000
_reflns_number_gt 2088
_reflns_number_total 2388
_reflns_threshold_expression 'I > 2\s(I)'
_cod_data_source_file c7ra00738h2.cif
_cod_data_source_block GMKDZ1_0m
_cod_database_code 7227925
_shelx_space_group_comment
;
The symmetry employed for this shelxl refinement is uniquely defined
by the following loop, which should always be used as a source of
symmetry information in preference to the above space-group names.
They are only intended as comments.
;
_shelx_estimated_absorpt_t_min 0.675
_shelx_estimated_absorpt_t_max 0.951
_shelxl_version_number 2013-2

loop_
_space_group_symop_operation_xyz
'x, y, z'
'-x, y, -z+1/2'
'x+1/2, y+1/2, z'
'-x+1/2, y+1/2, -z+1/2'
'-x, -y, -z'
'x, -y, z-1/2'
'-x+1/2, -y+1/2, -z'
'x+1/2, -y+1/2, z-1/2'

loop_
_atom_site_label
_atom_site_type_symbol
_atom_site_fract_x
_atom_site_fract_y
_atom_site_fract_z
_atom_site_U_iso_or_equiv
_atom_site_adp_type
_atom_site_occupancy
_atom_site_site_symmetry_order
_atom_site_calc_flag
_atom_site_refinement_flags_posn
_atom_site_refinement_flags_adp
_atom_site_refinement_flags_occupancy
Mn1 Mn 0.0000 0.23870(2) 0.2500 0.02181(9) Uani 1 2 d S T P
P1 P -0.04097(3) 0.35346(2) -0.06574(3) 0.02403(10) Uani 1 1 d . . .
O1 O -0.05995(9) 0.31945(7) 0.06668(10) 0.0307(2) Uani 1 1 d . . .
O2 O 0.08316(9) 0.32380(8) -0.06255(11) 0.0332(2) Uani 1 1 d D . .
H2 H 0.1008(16) 0.3215(14) -0.1336(17) 0.040 Uiso 1 1 d D U .
O3 O -0.12489(9) 0.32084(8) -0.20166(10) 0.0331(2) Uani 1 1 d . . .
O4 O -0.16667(10) 0.25837(10) 0.28855(13) 0.0404(3) Uani 1 1 d D . .
H4A H -0.2231(15) 0.2303(14) 0.257(2) 0.049 Uiso 1 1 d D U .
H4B H -0.1589(18) 0.2786(14) 0.3644(17) 0.049 Uiso 1 1 d D U .
N1 N 0.08047(11) 0.10877(9) 0.37285(14) 0.0327(3) Uani 1 1 d . . .
C1 C -0.04179(12) 0.47849(10) -0.06541(14) 0.0294(3) Uani 1 1 d . . .
H1A H -0.0234 0.5006 -0.1476 0.035 Uiso 1 1 calc R U .
H1B H -0.1178 0.4999 -0.0725 0.035 Uiso 1 1 calc R U .
C2 C 0.04449(13) 0.02447(10) 0.31900(18) 0.0357(3) Uani 1 1 d . . .
C3 C 0.08958(18) -0.05611(13) 0.3925(3) 0.0576(6) Uani 1 1 d . . .
H3 H 0.0641 -0.1143 0.3552 0.069 Uiso 1 1 calc R U .
C4 C 0.17162(18) -0.04936(18) 0.5198(3) 0.0696(8) Uani 1 1 d . . .
H4 H 0.2015 -0.1029 0.5699 0.084 Uiso 1 1 calc R U .
C5 C 0.20908(16) 0.03626(17) 0.5724(2) 0.0585(6) Uani 1 1 d . . .
H5 H 0.2654 0.0422 0.6581 0.070 Uiso 1 1 calc R U .
C6 C 0.16159(15) 0.11435(14) 0.49571(19) 0.0438(4) Uani 1 1 d . . .
H6 H 0.1873 0.1729 0.5312 0.053 Uiso 1 1 calc R U .

loop_
_atom_site_aniso_label
_atom_site_aniso_U_11
_atom_site_aniso_U_22
_atom_site_aniso_U_33
_atom_site_aniso_U_23
_atom_site_aniso_U_13
_atom_site_aniso_U_12
Mn1 0.02355(16) 0.02266(14) 0.01842(14) 0.000 0.00515(11) 0.000
P1 0.02129(18) 0.0325(2) 0.01775(17) 0.00329(12) 0.00500(13) -0.00117(12)
O1 0.0293(5) 0.0399(6) 0.0245(5) 0.0104(4) 0.0106(4) 0.0032(4)
O2 0.0239(5) 0.0539(7) 0.0225(5) 0.0032(5) 0.0083(4) 0.0052(4)
O3 0.0252(5) 0.0496(6) 0.0232(5) -0.0023(4) 0.0054(4) -0.0099(4)
O4 0.0255(6) 0.0654(8) 0.0314(6) -0.0132(5) 0.0099(5) -0.0131(5)
N1 0.0315(6) 0.0311(6) 0.0344(7) 0.0072(5) 0.0083(5) 0.0041(5)
C1 0.0308(7) 0.0350(8) 0.0202(6) 0.0053(5) 0.0043(5) -0.0007(6)
C2 0.0336(8) 0.0270(7) 0.0535(10) 0.0079(6) 0.0237(7) 0.0039(6)
C3 0.0527(11) 0.0320(9) 0.0957(17) 0.0230(10) 0.0340(11) 0.0114(8)
C4 0.0533(12) 0.0664(15) 0.0966(18) 0.0550(14) 0.0338(13) 0.0279(11)
C5 0.0381(10) 0.0828(16) 0.0546(11) 0.0376(11) 0.0139(8) 0.0187(10)
C6 0.0360(9) 0.0529(10) 0.0387(9) 0.0120(7) 0.0056(7) 0.0073(7)

loop_
_atom_type_symbol
_atom_type_description
_atom_type_scat_dispersion_real
_atom_type_scat_dispersion_imag
_atom_type_scat_source
C C 0.0033 0.0016 'International Tables Vol C Tables 4.2.6.8 and 6.1.1.4'
H H 0.0000 0.0000 'International Tables Vol C Tables 4.2.6.8 and 6.1.1.4'
N N 0.0061 0.0033 'International Tables Vol C Tables 4.2.6.8 and 6.1.1.4'
O O 0.0106 0.0060 'International Tables Vol C Tables 4.2.6.8 and 6.1.1.4'
P P 0.1023 0.0942 'International Tables Vol C Tables 4.2.6.8 and 6.1.1.4'
Mn Mn 0.3368 0.7283 'International Tables Vol C Tables 4.2.6.8 and 6.1.1.4'

loop_
_geom_angle_atom_site_label_1
_geom_angle_atom_site_label_2
_geom_angle_atom_site_label_3
_geom_angle
_geom_angle_site_symmetry_1
_geom_angle_site_symmetry_3
O1 Mn1 O1 113.22(6) 2 .
O1 Mn1 O4 88.89(4) 2 2
O1 Mn1 O4 83.08(4) . 2
O1 Mn1 O4 83.09(4) 2 .
O1 Mn1 O4 88.89(4) . .
O4 Mn1 O4 165.41(7) 2 .
O1 Mn1 N1 89.96(4) 2 .
O1 Mn1 N1 153.84(5) . .
O4 Mn1 N1 85.52(5) 2 .
O4 Mn1 N1 106.56(5) . .
O1 Mn1 N1 153.84(5) 2 2
O1 Mn1 N1 89.96(4) . 2
O4 Mn1 N1 106.56(5) 2 2
O4 Mn1 N1 85.52(5) . 2
N1 Mn1 N1 70.87(7) . 2
O1 P1 O3 116.54(6) . .
O1 P1 O2 107.73(6) . .
O3 P1 O2 109.36(6) . .
O1 P1 C1 108.81(6) . .
O3 P1 C1 107.95(6) . .
O2 P1 C1 105.96(7) . .
P1 O1 Mn1 147.48(7) . .
P1 O2 H2 120.8(14) . .
Mn1 O4 H4A 128.3(16) . .
Mn1 O4 H4B 111.3(15) . .
H4A O4 H4B 114(2) . .
C6 N1 C2 119.27(15) . .
C6 N1 Mn1 121.99(12) . .
C2 N1 Mn1 118.73(10) . .
C1 C1 P1 113.71(13) 5_565 .
C1 C1 H1A 108.8 5_565 .
P1 C1 H1A 108.8 . .
C1 C1 H1B 108.8 5_565 .
P1 C1 H1B 108.8 . .
H1A C1 H1B 107.7 . .
N1 C2 C3 120.31(18) . .
N1 C2 C2 115.83(9) . 2
C3 C2 C2 123.87(13) . 2
C4 C3 C2 119.8(2) . .
C4 C3 H3 120.1 . .
C2 C3 H3 120.1 . .
C5 C4 C3 119.51(18) . .
C5 C4 H4 120.2 . .
C3 C4 H4 120.2 . .
C4 C5 C6 118.6(2) . .
C4 C5 H5 120.7 . .
C6 C5 H5 120.7 . .
N1 C6 C5 122.5(2) . .
N1 C6 H6 118.8 . .
C5 C6 H6 118.8 . .

loop_
_geom_bond_atom_site_label_1
_geom_bond_atom_site_label_2
_geom_bond_distance
_geom_bond_site_symmetry_2
Mn1 O1 2.1051(10) 2
Mn1 O1 2.1051(10) .
Mn1 O4 2.2234(12) 2
Mn1 O4 2.2234(12) .
Mn1 N1 2.2878(12) .
Mn1 N1 2.2878(12) 2
P1 O1 1.4947(10) .
P1 O3 1.5132(10) .
P1 O2 1.5818(11) .
P1 C1 1.7938(15) .
O2 H2 0.804(15) .
O4 H4A 0.785(15) .
O4 H4B 0.791(15) .
N1 C6 1.333(2) .
N1 C2 1.344(2) .
C1 C1 1.530(3) 5_565
C1 H1A 0.9700 .
C1 H1B 0.9700 .
C2 C3 1.393(2) .
C2 C2 1.482(3) 2
C3 C4 1.370(3) .
C3 H3 0.9300 .
C4 C5 1.361(4) .
C4 H4 0.9300 .
C5 C6 1.384(3) .
C5 H5 0.9300 .
C6 H6 0.9300 .

loop_
_geom_hbond_atom_site_label_D
_geom_hbond_atom_site_label_H
_geom_hbond_atom_site_label_A
_geom_hbond_distance_DH
_geom_hbond_distance_HA
_geom_hbond_distance_DA
_geom_hbond_angle_DHA
_geom_hbond_site_symmetry_A
C6 H6 O1 0.93 2.63 3.186(2) 118.9 2
O4 H4B O2 0.791(15) 2.025(16) 2.7832(15) 160(2) 2
O4 H4A O3 0.785(15) 1.934(15) 2.7057(15) 168(2) 7_455
O2 H2 O3 0.804(15) 1.760(15) 2.5616(14) 174(2) 2_554
C6 H6 O1 0.93 2.63 3.186(2) 118.9 2
O4 H4B O2 0.791(15) 2.025(16) 2.7832(15) 160(2) 2
O4 H4A O3 0.785(15) 1.934(15) 2.7057(15) 168(2) 7_455
O2 H2 O3 0.804(15) 1.760(15) 2.5616(14) 174(2) 2_554
C6 H6 O1 0.93 2.63 3.186(2) 118.9 2
O4 H4B O2 0.791(15) 2.025(16) 2.7832(15) 160(2) 2
O4 H4A O3 0.785(15) 1.934(15) 2.7057(15) 168(2) 7_455
O2 H2 O3 0.804(15) 1.760(15) 2.5616(14) 174(2) 2_554
C6 H6 O1 0.93 2.63 3.186(2) 118.9 2
O4 H4B O2 0.791(15) 2.025(16) 2.7832(15) 160(2) 2
O4 H4A O3 0.785(15) 1.934(15) 2.7057(15) 168(2) 7_455
O2 H2 O3 0.804(15) 1.760(15) 2.5616(14) 174(2) 2_554
C6 H6 O1 0.93 2.63 3.186(2) 118.9 2
O4 H4B O2 0.791(15) 2.025(16) 2.7832(15) 160(2) 2
O4 H4A O3 0.785(15) 1.934(15) 2.7057(15) 168(2) 7_455
O2 H2 O3 0.804(15) 1.760(15) 2.5616(14) 174(2) 2_554
C6 H6 O1 0.93 2.63 3.186(2) 118.9 2
O4 H4B O2 0.791(15) 2.025(16) 2.7832(15) 160(2) 2
O4 H4A O3 0.785(15) 1.934(15) 2.7057(15) 168(2) 7_455
O2 H2 O3 0.804(15) 1.760(15) 2.5616(14) 174(2) 2_554
C6 H6 O1 0.93 2.63 3.186(2) 118.9 2
O4 H4B O2 0.791(15) 2.025(16) 2.7832(15) 160(2) 2
O4 H4A O3 0.785(15) 1.934(15) 2.7057(15) 168(2) 7_455
O2 H2 O3 0.804(15) 1.760(15) 2.5616(14) 174(2) 2_554
C6 H6 O1 0.93 2.63 3.186(2) 118.9 2
O4 H4B O2 0.791(15) 2.025(16) 2.7832(15) 160(2) 2
O4 H4A O3 0.785(15) 1.934(15) 2.7057(15) 168(2) 7_455
O2 H2 O3 0.804(15) 1.760(15) 2.5616(14) 174(2) 2_554
O4 H4B O2 0.791(15) 2.025(16) 2.7832(15) 160(2) 2
O4 H4A O3 0.785(15) 1.934(15) 2.7057(15) 168(2) 7_455
C6 H6 O1 0.93 2.63 3.186(2) 118.9 2
C6 H6 O1 0.93 2.63 3.186(2) 118.9 2
O4 H4A O3 0.785(15) 1.934(15) 2.7057(15) 168(2) 7_455
O4 H4B O2 0.791(15) 2.025(16) 2.7832(15) 160(2) 2
O2 H2 O3 0.804(15) 1.760(15) 2.5616(14) 174(2) 2_554
O2 H2 O3 0.804(15) 1.760(15) 2.5616(14) 174(2) 2_554
O4 H4A O3 0.785(15) 1.934(15) 2.7057(15) 168(2) 7_455
O4 H4B O2 0.791(15) 2.025(16) 2.7832(15) 160(2) 2
C6 H6 O1 0.93 2.63 3.186(2) 118.9 2
O2 H2 O3 0.804(15) 1.760(15) 2.5616(14) 174(2) 2_554
O4 H4A O3 0.785(15) 1.934(15) 2.7057(15) 168(2) 7_455
O4 H4B O2 0.791(15) 2.025(16) 2.7832(15) 160(2) 2
C6 H6 O1 0.93 2.63 3.186(2) 118.9 2
O2 H2 O3 0.804(15) 1.760(15) 2.5616(14) 174(2) 2_554
O4 H4A O3 0.785(15) 1.934(15) 2.7057(15) 168(2) 7_455
O4 H4B O2 0.791(15) 2.025(16) 2.7832(15) 160(2) 2
C6 H6 O1 0.93 2.63 3.186(2) 118.9 2
O2 H2 O3 0.804(15) 1.760(15) 2.5616(14) 174(2) 2_554
O4 H4A O3 0.785(15) 1.934(15) 2.7057(15) 168(2) 7_455
O4 H4B O2 0.791(15) 2.025(16) 2.7832(15) 160(2) 2
C6 H6 O1 0.93 2.63 3.186(2) 118.9 2
O2 H2 O3 0.804(15) 1.760(15) 2.5616(14) 174(2) 2_554
O4 H4A O3 0.785(15) 1.934(15) 2.7057(15) 168(2) 7_455
O4 H4B O2 0.791(15) 2.025(16) 2.7832(15) 160(2) 2
C6 H6 O1 0.93 2.63 3.186(2) 118.9 2
O2 H2 O3 0.804(15) 1.760(15) 2.5616(14) 174(2) 2_554
O4 H4A O3 0.785(15) 1.934(15) 2.7057(15) 168(2) 7_455
O4 H4B O2 0.791(15) 2.025(16) 2.7832(15) 160(2) 2
C6 H6 O1 0.93 2.63 3.186(2) 118.9 2
O2 H2 O3 0.804(15) 1.760(15) 2.5616(14) 174(2) 2_554
O4 H4A O3 0.785(15) 1.934(15) 2.7057(15) 168(2) 7_455
O4 H4B O2 0.791(15) 2.025(16) 2.7832(15) 160(2) 2
C6 H6 O1 0.93 2.63 3.186(2) 118.9 2

loop_
_geom_torsion_atom_site_label_1
_geom_torsion_atom_site_label_2
_geom_torsion_atom_site_label_3
_geom_torsion_atom_site_label_4
_geom_torsion
_geom_torsion_site_symmetry_1
_geom_torsion_site_symmetry_4
O3 P1 O1 Mn1 114.66(12) . .
O2 P1 O1 Mn1 -8.62(15) . .
C1 P1 O1 Mn1 -123.07(13) . .
O1 P1 C1 C1 53.98(16) . 5_565
O3 P1 C1 C1 -178.69(13) . 5_565
O2 P1 C1 C1 -61.62(15) . 5_565
C6 N1 C2 C3 1.6(2) . .
Mn1 N1 C2 C3 -178.43(13) . .
C6 N1 C2 C2 -179.02(16) . 2
Mn1 N1 C2 C2 1.0(2) . 2
N1 C2 C3 C4 -0.5(3) . .
C2 C2 C3 C4 -179.86(19) 2 .
C2 C3 C4 C5 -0.7(3) . .
C3 C4 C5 C6 0.8(3) . .
C2 N1 C6 C5 -1.5(3) . .
Mn1 N1 C6 C5 178.52(14) . .
C4 C5 C6 N1 0.3(3) . .
